data_7022105
loop_
_publ_author_name
'Hu, Kong-Qiu'
'Wu, Shu-Qi'
'An, Guang-Yu'
'Cui, Ai-Li'
'Kou, Hui-Zhong'

_publ_section_title
;
 Syntheses, structure, and magnetic properties of heteronuclear
 Cu(II)4Fe(III)4 cluster and Cu(II)8 bimetallacycles.
;
_journal_issue 4
_journal_name_full 'Dalton transactions (Cambridge, England : 2003)'
_journal_page_first 1102
_journal_page_last 1108
_journal_paper_doi 10.1039/c2dt31708g
_journal_volume 42
_journal_year 2013
_chemical_formula_sum 'C73 H81 Cu8 N11 O27'
_chemical_formula_weight 2052.81
_chemical_name_systematic
;
?
;
_space_group_IT_number 2
_symmetry_cell_setting triclinic
_symmetry_space_group_name_Hall '-P 1'
_symmetry_space_group_name_H-M 'P -1'
_atom_sites_solution_hydrogens geom
_atom_sites_solution_primary direct
_atom_sites_solution_secondary difmap
_audit_creation_method SHELXL-97
_cell_angle_alpha 87.711(3)
_cell_angle_beta 85.549(3)
_cell_angle_gamma 75.531(3)
_cell_formula_units_Z 2
_cell_length_a 14.7644(13)
_cell_length_b 15.3413(14)
_cell_length_c 18.7449(19)
_cell_measurement_temperature 293(2)
_cell_volume 4097.8(7)
_computing_cell_refinement 'crystalstructure 3.6.0 (Rigaku, 2004)'
_computing_data_collection 'crystalstructure 3.6.0 (Rigaku, 2004)'
_computing_data_reduction 'SHELXL-97 (Sheldrick, 1997)'
_computing_molecular_graphics 'XP (Sheldrick, 1998)'
_computing_publication_material 'XP (Sheldrick, 1998)'
_computing_structure_refinement 'SHELXL-97 (Sheldrick, 1997)'
_computing_structure_solution 'SHELXS-97 (Sheldrick, 1990)'
_diffrn_ambient_temperature 293(2)
_diffrn_detector_area_resol_mean 0.77
_diffrn_measured_fraction_theta_full 0.989
_diffrn_measured_fraction_theta_max 0.989
_diffrn_measurement_device_type 'Rigaku R-AXIS RAPID IP'
_diffrn_measurement_method '\w scans'
_diffrn_radiation_monochromator graphite
_diffrn_radiation_source 'fine-focus sealed tube'
_diffrn_radiation_type MoK\a
_diffrn_radiation_wavelength 0.71073
_diffrn_reflns_av_R_equivalents 0.1657
_diffrn_reflns_av_sigmaI/netI 0.2295
_diffrn_reflns_limit_h_max 15
_diffrn_reflns_limit_h_min -17
_diffrn_reflns_limit_k_max 18
_diffrn_reflns_limit_k_min -18
_diffrn_reflns_limit_l_max 22
_diffrn_reflns_limit_l_min -22
_diffrn_reflns_number 32422
_diffrn_reflns_theta_full 25.00
_diffrn_reflns_theta_max 25.00
_diffrn_reflns_theta_min 3.03
_diffrn_standards_decay_% 0
_exptl_absorpt_coefficient_mu 2.119
_exptl_absorpt_correction_T_max 1.000
_exptl_absorpt_correction_T_min 0.833
_exptl_absorpt_correction_type empirical
_exptl_absorpt_process_details 'ABSCOR; Higashi, 1995'
_exptl_crystal_colour brown
_exptl_crystal_density_diffrn 1.664
_exptl_crystal_density_method 'not measured'
_exptl_crystal_description platelet
_exptl_crystal_F_000 2088
_exptl_crystal_size_max 0.18
_exptl_crystal_size_mid 0.12
_exptl_crystal_size_min 0.08
_refine_diff_density_max 0.992
_refine_diff_density_min -0.567
_refine_diff_density_rms 0.122
_refine_ls_extinction_method none
_refine_ls_goodness_of_fit_ref 0.921
_refine_ls_hydrogen_treatment constr
_refine_ls_matrix_type full
_refine_ls_number_parameters 1069
_refine_ls_number_reflns 14282
_refine_ls_number_restraints 21
_refine_ls_restrained_S_all 0.923
_refine_ls_R_factor_all 0.2541
_refine_ls_R_factor_gt 0.0968
_refine_ls_shift/su_max 0.030
_refine_ls_shift/su_mean 0.001
_refine_ls_structure_factor_coef Fsqd
_refine_ls_weighting_details 'calc w=1/[\s^2^(Fo^2^)+(0.1109P)^2^+0.0000P] where P=(Fo^2^+2Fc^2^)/3'
_refine_ls_weighting_scheme calc
_refine_ls_wR_factor_gt 0.2073
_refine_ls_wR_factor_ref 0.2629
_reflns_number_gt 4940
_reflns_number_total 14282
_reflns_threshold_expression >2sigma(I)
_cod_data_source_file c2dt31708g.txt
_cod_data_source_block 1
_cod_depositor_comments
;
The following automatic conversions were performed:

'_symmetry_cell_setting' value 'Triclinic' changed to 'triclinic'
according to /home/saulius/struct/CIF-dictionaries/cif_core.dic
dictionary named 'cif_core.dic' version 2.4.2 from 2011-04-26.

Automatic conversion script
Id: cif_fix_values 1891 2012-01-12 08:04:46Z andrius 
;
_cod_original_sg_symbol_H-M P-1
_cod_database_code 7022105

loop_
_symmetry_equiv_pos_as_xyz
'x, y, z'
'-x, -y, -z'

loop_
_atom_site_label
_atom_site_type_symbol
_atom_site_fract_x
_atom_site_fract_y
_atom_site_fract_z
_atom_site_U_iso_or_equiv
_atom_site_adp_type
_atom_site_occupancy
_atom_site_symmetry_multiplicity
_atom_site_calc_flag
_atom_site_refinement_flags
Cu1 Cu 0.09452(13) 0.61168(11) 0.48369(8) 0.0658(6) Uani 1 1 d .
Cu2 Cu 0.09920(13) 0.65526(11) 0.29770(9) 0.0662(6) Uani 1 1 d .
Cu3 Cu -0.39998(15) 1.21794(12) 0.04986(10) 0.0813(7) Uani 1 1 d .
Cu4 Cu -0.18052(13) 1.13155(11) 0.11409(9) 0.0663(6) Uani 1 1 d .
Cu5 Cu 0.07406(13) 0.81576(11) 0.39250(8) 0.0642(6) Uani 1 1 d .
Cu6 Cu 0.10549(14) 0.85803(11) 0.21035(9) 0.0701(6) Uani 1 1 d .
Cu7 Cu -0.33624(14) 1.21191(12) 0.22436(9) 0.0737(6) Uani 1 1 d .
Cu8 Cu -0.11277(13) 1.13781(12) 0.28522(9) 0.0708(6) Uani 1 1 d .
C1 C 0.2275(12) 0.5415(10) 0.3744(7) 0.067(4) Uani 1 1 d .
C2 C 0.2763(13) 0.5575(11) 0.3074(8) 0.079(5) Uani 1 1 d .
C3 C 0.3677(15) 0.5090(14) 0.2893(11) 0.119(7) Uani 1 1 d .
H3A H 0.3993 0.5229 0.2472 0.143 Uiso 1 1 calc R
C4 C 0.4119(13) 0.4393(12) 0.3345(9) 0.105(6) Uani 1 1 d .
H4A H 0.4717 0.4046 0.3215 0.126 Uiso 1 1 calc R
C5 C 0.3668(16) 0.4227(13) 0.3974(10) 0.113(7) Uani 1 1 d .
H5A H 0.3972 0.3774 0.4279 0.135 Uiso 1 1 calc R
C6 C 0.2761(12) 0.4718(10) 0.4175(8) 0.066(4) Uani 1 1 d .
C7 C 0.2349(12) 0.4449(10) 0.4860(8) 0.071(4) Uani 1 1 d .
H7A H 0.2659 0.3927 0.5095 0.085 Uiso 1 1 calc R
C8 C 0.1111(11) 0.4609(11) 0.5796(8) 0.077(5) Uani 1 1 d .
H8A H 0.1579 0.4229 0.6085 0.092 Uiso 1 1 calc R
H8B H 0.0689 0.4256 0.5669 0.092 Uiso 1 1 calc R
C9 C 0.0573(12) 0.5404(11) 0.6219(8) 0.084(5) Uani 1 1 d .
H9A H 0.0085 0.5242 0.6534 0.101 Uiso 1 1 calc R
H9B H 0.0987 0.5619 0.6508 0.101 Uiso 1 1 calc R
C10 C -0.0671(12) 0.6556(10) 0.5796(7) 0.061(4) Uani 1 1 d .
H10A H -0.1011 0.6421 0.6206 0.073 Uiso 1 1 calc R
C11 C -0.1146(12) 0.7280(9) 0.5318(7) 0.065(4) Uani 1 1 d .
C12 C -0.2108(13) 0.7649(10) 0.5403(8) 0.078(5) Uani 1 1 d .
H12A H -0.2450 0.7437 0.5778 0.094 Uiso 1 1 calc R
C13 C -0.2575(12) 0.8317(9) 0.4952(8) 0.079(5) Uani 1 1 d .
H13A H -0.3220 0.8543 0.5028 0.095 Uiso 1 1 calc R
C14 C -0.2082(12) 0.8663(9) 0.4377(7) 0.068(4) Uani 1 1 d .
C15 C -0.1112(12) 0.8332(9) 0.4279(6) 0.060(4) Uani 1 1 d .
C16 C -0.0616(12) 0.7615(8) 0.4739(7) 0.060(4) Uani 1 1 d .
C17 C -0.2587(10) 0.9331(8) 0.3858(7) 0.058(4) Uani 1 1 d .
C18 C -0.3306(11) 0.9163(10) 0.3511(8) 0.080(5) Uani 1 1 d .
H18A H -0.3488 0.8635 0.3631 0.096 Uiso 1 1 calc R
C19 C -0.3760(11) 0.9706(9) 0.3013(9) 0.086(6) Uani 1 1 d .
H19A H -0.4268 0.9571 0.2818 0.103 Uiso 1 1 calc R
C20 C -0.3467(10) 1.0494(11) 0.2780(8) 0.075(4) Uani 1 1 d .
C21 C -0.2762(10) 1.0693(10) 0.3121(7) 0.073(5) Uani 1 1 d .
C22 C -0.2298(10) 1.0140(9) 0.3677(7) 0.063(4) Uani 1 1 d .
C23 C -0.1584(10) 1.0361(9) 0.4072(7) 0.062(4) Uani 1 1 d .
H23A H -0.1462 1.0088 0.4519 0.074 Uiso 1 1 calc R
C24 C -0.0354(11) 1.1153(10) 0.4200(7) 0.074(5) Uani 1 1 d .
H24A H -0.0199 1.0759 0.4614 0.088 Uiso 1 1 calc R
H24B H -0.0549 1.1770 0.4358 0.088 Uiso 1 1 calc R
C25 C 0.0479(11) 1.1034(9) 0.3663(7) 0.070(5) Uani 1 1 d .
H25A H 0.0942 1.1316 0.3828 0.084 Uiso 1 1 calc R
H25B H 0.0769 1.0399 0.3595 0.084 Uiso 1 1 calc R
C26 C 0.0611(11) 1.1823(9) 0.2524(9) 0.080(5) Uani 1 1 d .
H26A H 0.1197 1.1854 0.2655 0.096 Uiso 1 1 calc R
C27 C 0.0351(10) 1.2183(9) 0.1828(7) 0.060(4) Uani 1 1 d .
C28 C 0.0925(11) 1.2672(10) 0.1410(8) 0.083(5) Uani 1 1 d .
H28A H 0.1447 1.2787 0.1599 0.100 Uiso 1 1 calc R
C29 C 0.0707(13) 1.2964(11) 0.0743(8) 0.096(6) Uani 1 1 d .
H29A H 0.1105 1.3252 0.0471 0.116 Uiso 1 1 calc R
C30 C -0.0079(12) 1.2854(11) 0.0450(9) 0.087(5) Uani 1 1 d .
H30A H -0.0218 1.3078 -0.0008 0.105 Uiso 1 1 calc R
C31 C -0.0661(11) 1.2406(8) 0.0842(7) 0.061(4) Uani 1 1 d .
C32 C -0.0446(12) 1.2073(9) 0.1509(7) 0.072(5) Uani 1 1 d .
C33 C 0.2053(10) 0.8930(8) 0.3265(7) 0.064(4) Uani 1 1 d .
C34 C 0.2324(12) 0.8717(10) 0.3983(8) 0.078(5) Uani 1 1 d .
C35 C 0.3018(12) 0.9024(12) 0.4245(8) 0.096(6) Uani 1 1 d .
H35A H 0.3185 0.8883 0.4712 0.115 Uiso 1 1 calc R
C36 C 0.3479(14) 0.9564(13) 0.3794(10) 0.121(7) Uani 1 1 d .
H36A H 0.3963 0.9772 0.3959 0.145 Uiso 1 1 calc R
C37 C 0.3207(12) 0.9785(11) 0.3097(9) 0.092(6) Uani 1 1 d .
H37A H 0.3511 1.0150 0.2812 0.111 Uiso 1 1 calc R
C38 C 0.2499(10) 0.9481(10) 0.2813(8) 0.069(4) Uani 1 1 d .
C39 C 0.2216(11) 0.9818(9) 0.2120(7) 0.067(4) Uani 1 1 d .
H39A H 0.2490 1.0249 0.1893 0.080 Uiso 1 1 calc R
C40 C 0.1279(12) 0.9971(10) 0.1118(7) 0.088(5) Uani 1 1 d .
H40A H 0.1743 1.0245 0.0870 0.105 Uiso 1 1 calc R
H40B H 0.0701 1.0434 0.1201 0.105 Uiso 1 1 calc R
C41 C 0.1112(11) 0.9227(9) 0.0674(6) 0.072(4) Uani 1 1 d .
H41A H 0.0759 0.9477 0.0267 0.086 Uiso 1 1 calc R
H41B H 0.1703 0.8830 0.0502 0.086 Uiso 1 1 calc R
C42 C -0.0210(10) 0.8561(9) 0.1040(6) 0.056(4) Uani 1 1 d .
H42A H -0.0441 0.8738 0.0595 0.067 Uiso 1 1 calc R
C43 C -0.0748(11) 0.8103(8) 0.1551(6) 0.061(4) Uani 1 1 d .
C44 C -0.1700(10) 0.8187(8) 0.1482(7) 0.057(4) Uani 1 1 d .
C45 C -0.2156(10) 0.7702(9) 0.1961(7) 0.068(4) Uani 1 1 d .
H45A H -0.2793 0.7753 0.1932 0.081 Uiso 1 1 calc R
C46 C -0.1672(12) 0.7126(9) 0.2499(7) 0.074(5) Uani 1 1 d .
H46A H -0.1992 0.6789 0.2799 0.089 Uiso 1 1 calc R
C47 C -0.0757(12) 0.7063(9) 0.2577(7) 0.068(4) Uani 1 1 d .
C48 C -0.0304(11) 0.7564(9) 0.2110(7) 0.059(4) Uani 1 1 d .
C49 C -0.2230(10) 0.8838(9) 0.0960(7) 0.068(4) Uani 1 1 d .
C50 C -0.2775(10) 0.8550(9) 0.0487(7) 0.070(4) Uani 1 1 d .
H50A H -0.2740 0.7939 0.0459 0.084 Uiso 1 1 calc R
C51 C -0.3377(11) 0.9167(9) 0.0052(8) 0.080(5) Uani 1 1 d .
H51A H -0.3735 0.8962 -0.0260 0.096 Uiso 1 1 calc R
C52 C -0.3436(10) 1.0099(9) 0.0089(7) 0.063(4) Uani 1 1 d .
C53 C -0.2871(10) 1.0378(9) 0.0562(7) 0.066(4) Uani 1 1 d .
C54 C -0.2251(10) 0.9786(8) 0.0982(7) 0.061(4) Uani 1 1 d .
C55 C -0.4046(10) 1.0681(10) -0.0380(7) 0.069(4) Uani 1 1 d .
H55A H -0.4271 1.0436 -0.0755 0.083 Uiso 1 1 calc R
C56 C -0.4955(12) 1.2172(11) -0.0751(9) 0.085(5) Uani 1 1 d .
H56A H -0.5302 1.1840 -0.1008 0.102 Uiso 1 1 calc R
H56B H -0.4613 1.2478 -0.1097 0.102 Uiso 1 1 calc R
C57 C -0.5633(12) 1.2860(12) -0.0261(9) 0.087(6) Uani 1 1 d .
H57A H -0.5945 1.3383 -0.0536 0.105 Uiso 1 1 calc R
H57B H -0.6104 1.2594 -0.0015 0.105 Uiso 1 1 calc R
C58 C -0.5259(11) 1.3902(12) 0.0485(8) 0.074(5) Uani 1 1 d .
H58A H -0.5748 1.4317 0.0283 0.089 Uiso 1 1 calc R
C59 C -0.4794(10) 1.4221(10) 0.1051(8) 0.070(4) Uani 1 1 d .
C60 C -0.4956(12) 1.5184(10) 0.1214(9) 0.088(5) Uani 1 1 d .
H60A H -0.5380 1.5610 0.0959 0.106 Uiso 1 1 calc R
C61 C -0.4514(12) 1.5451(11) 0.1710(8) 0.086(5) Uani 1 1 d .
H61A H -0.4585 1.6062 0.1779 0.103 Uiso 1 1 calc R
C62 C -0.3947(12) 1.4824(10) 0.2128(8) 0.081(5) Uani 1 1 d .
H62A H -0.3663 1.5030 0.2490 0.098 Uiso 1 1 calc R
C63 C -0.3771(11) 1.3909(10) 0.2044(8) 0.072(4) Uani 1 1 d .
C64 C -0.4175(10) 1.3597(9) 0.1473(8) 0.065(4) Uani 1 1 d .
C65 C -0.2261(15) 1.4474(15) 0.0807(10) 0.115(7) Uani 1 1 d .
H65A H -0.2329 1.3936 0.1022 0.138 Uiso 1 1 calc R
C66 C -0.1370(14) 1.4632(12) 0.1791(9) 0.119(7) Uani 1 1 d .
H66A H -0.1028 1.5043 0.1937 0.179 Uiso 1 1 calc R
H66B H -0.0954 1.4044 0.1735 0.179 Uiso 1 1 calc R
H66C H -0.1865 1.4604 0.2148 0.179 Uiso 1 1 calc R
C67 C -0.160(2) 1.5708(14) 0.0826(12) 0.186(13) Uani 1 1 d .
H67A H -0.1908 1.5845 0.0389 0.279 Uiso 1 1 calc R
H67B H -0.0936 1.5632 0.0726 0.279 Uiso 1 1 calc R
H67C H -0.1835 1.6193 0.1152 0.279 Uiso 1 1 calc R
C68 C -0.1373(19) 0.5532(18) 0.7694(13) 0.139(9) Uani 1 1 d .
H68A H -0.0805 0.5188 0.7496 0.167 Uiso 1 1 calc R
C69 C -0.1177(17) 0.4465(15) 0.8728(12) 0.157(9) Uani 1 1 d .
H69A H -0.0580 0.4255 0.8468 0.236 Uiso 1 1 calc R
H69B H -0.1501 0.3993 0.8766 0.236 Uiso 1 1 calc R
H69C H -0.1084 0.4638 0.9198 0.236 Uiso 1 1 calc R
C70 C -0.2705(17) 0.571(2) 0.8581(15) 0.226(17) Uani 1 1 d .
H70A H -0.2939 0.6200 0.8254 0.340 Uiso 1 1 calc R
H70B H -0.2715 0.5944 0.9051 0.340 Uiso 1 1 calc R
H70C H -0.3095 0.5295 0.8595 0.340 Uiso 1 1 calc R
C71 C 0.4670(14) 1.2008(12) 0.3480(9) 0.189(13) Uani 1 1 d D
H71A H 0.4701 1.2480 0.3160 0.227 Uiso 1 1 calc R
C72 C 0.5326(14) 1.1023(12) 0.4514(9) 0.223(13) Uani 1 1 d RDU
H72A H 0.4874 1.0708 0.4396 0.334 Uiso 1 1 calc R
H72B H 0.5214 1.1192 0.5007 0.334 Uiso 1 1 calc R
H72C H 0.5946 1.0640 0.4438 0.334 Uiso 1 1 calc R
C73 C 0.5910(17) 1.2379(14) 0.4164(12) 0.190(12) Uani 1 1 d D
H73A H 0.5826 1.2872 0.3824 0.286 Uiso 1 1 calc R
H73B H 0.6539 1.2010 0.4099 0.286 Uiso 1 1 calc R
H73C H 0.5803 1.2609 0.4640 0.286 Uiso 1 1 calc R
N1 N 0.1576(9) 0.4914(8) 0.5137(6) 0.061(3) Uani 1 1 d .
N2 N 0.0154(10) 0.6113(8) 0.5689(6) 0.066(3) Uani 1 1 d .
N3 N 0.0560(9) 0.8727(7) 0.1179(5) 0.060(3) Uani 1 1 d .
N4 N 0.1616(8) 0.9559(6) 0.1805(6) 0.058(3) Uani 1 1 d .
N5 N -0.4295(9) 1.1548(9) -0.0292(6) 0.076(4) Uani 1 1 d .
N6 N -0.5050(9) 1.3114(8) 0.0252(6) 0.077(4) Uani 1 1 d .
N7 N 0.0124(9) 1.1472(8) 0.2973(6) 0.074(4) Uani 1 1 d .
N8 N -0.1116(9) 1.0918(7) 0.3830(5) 0.064(3) Uani 1 1 d .
N9 N -0.1763(10) 1.4939(9) 0.1124(7) 0.090(4) Uani 1 1 d .
N10 N -0.1743(16) 0.5252(13) 0.8342(9) 0.131(7) Uani 1 1 d .
N11 N 0.5240(14) 1.1836(13) 0.4056(11) 0.192(10) Uani 1 1 d D
O1 O 0.2257(7) 0.6234(7) 0.2653(5) 0.087(3) Uani 1 1 d .
O2 O 0.1400(7) 0.5897(6) 0.3865(5) 0.062(3) Uani 1 1 d .
O3 O 0.0321(8) 0.7327(6) 0.4606(5) 0.068(3) Uani 1 1 d .
O4 O -0.0554(6) 0.8618(6) 0.3750(4) 0.064(3) Uani 1 1 d .
O5 O 0.1314(7) 0.8632(6) 0.3092(4) 0.067(3) Uani 1 1 d .
O6 O 0.1834(7) 0.8198(6) 0.4354(4) 0.078(3) Uani 1 1 d .
O7 O 0.0590(7) 0.7509(5) 0.2251(4) 0.062(3) Uani 1 1 d .
O8 O -0.0251(7) 0.6501(6) 0.3061(5) 0.071(3) Uani 1 1 d .
O9 O -0.2864(6) 1.1246(6) 0.0628(4) 0.064(3) Uani 1 1 d .
O10 O -0.1719(7) 1.0091(5) 0.1394(4) 0.065(3) Uani 1 1 d .
O11 O -0.2469(6) 1.1462(5) 0.2874(5) 0.065(3) Uani 1 1 d .
O12 O -0.3856(7) 1.1098(6) 0.2280(5) 0.082(3) Uani 1 1 d .
O13 O -0.1419(7) 1.2236(6) 0.0573(5) 0.075(3) Uani 1 1 d .
O14 O -0.1028(6) 1.1608(6) 0.1839(4) 0.067(3) Uani 1 1 d .
O15 O -0.3961(7) 1.2700(6) 0.1403(5) 0.073(3) Uani 1 1 d .
O16 O -0.3243(7) 1.3287(6) 0.2449(5) 0.079(3) Uani 1 1 d .
O17 O -0.2641(9) 1.4719(8) 0.0238(7) 0.120(4) Uani 1 1 d .
O18 O -0.1785(16) 0.6243(13) 0.7361(9) 0.186(9) Uani 1 1 d .
O19 O 0.4108(15) 1.1520(14) 0.3391(11) 0.241(10) Uani 1 1 d D
O1W O -0.0578(6) 0.9671(6) 0.2523(4) 0.068(3) Uani 1 1 d .
O2W O -0.2890(8) 1.3041(7) -0.0205(5) 0.094(3) Uani 1 1 d .
O3W O 0.2124(7) 0.6732(6) 0.5254(6) 0.087(3) Uani 1 1 d .
O4W O -0.1679(10) 1.3051(8) 0.3193(6) 0.130(5) Uani 1 1 d .
O5W O 0.2729(8) 0.7483(7) 0.1697(6) 0.102(4) Uani 1 1 d .
O6W O -0.5252(11) 1.1167(11) 0.1366(8) 0.170(6) Uani 1 1 d .
O7W O 0.3127(15) 1.2133(16) 0.2339(12) 0.248(10) Uani 1 1 d .
O8W O -0.487(2) 1.680(2) 0.3555(16) 0.332(14) Uani 1 1 d U

loop_
_atom_site_aniso_label
_atom_site_aniso_U_11
_atom_site_aniso_U_22
_atom_site_aniso_U_33
_atom_site_aniso_U_23
_atom_site_aniso_U_13
_atom_site_aniso_U_12
Cu1 0.0959(15) 0.0574(11) 0.0456(10) 0.0151(8) -0.0166(9) -0.0206(10)
Cu2 0.0915(15) 0.0626(11) 0.0479(10) 0.0164(9) -0.0166(10) -0.0243(11)
Cu3 0.1052(17) 0.0645(12) 0.0767(14) 0.0132(10) -0.0414(12) -0.0172(12)
Cu4 0.0955(15) 0.0583(11) 0.0523(11) 0.0124(8) -0.0247(10) -0.0290(11)
Cu5 0.0939(14) 0.0618(11) 0.0434(10) 0.0136(8) -0.0151(9) -0.0304(11)
Cu6 0.1036(15) 0.0700(12) 0.0477(10) 0.0162(9) -0.0157(10) -0.0418(12)
Cu7 0.0944(15) 0.0637(12) 0.0639(12) 0.0147(10) -0.0237(11) -0.0183(11)
Cu8 0.0969(15) 0.0729(12) 0.0511(11) 0.0158(9) -0.0226(10) -0.0342(12)
C1 0.093(13) 0.059(9) 0.054(9) 0.010(8) -0.030(9) -0.023(10)
C2 0.096(14) 0.077(11) 0.053(10) 0.009(9) 0.001(10) -0.004(11)
C3 0.115(18) 0.145(19) 0.091(15) 0.033(14) -0.028(14) -0.018(15)
C4 0.092(14) 0.112(14) 0.080(13) 0.030(11) -0.009(11) 0.029(11)
C5 0.136(19) 0.110(15) 0.088(15) 0.056(12) -0.028(13) -0.027(15)
C6 0.074(12) 0.059(10) 0.061(10) 0.010(8) -0.012(9) -0.006(9)
C7 0.077(12) 0.056(10) 0.073(11) 0.010(9) -0.022(10) -0.001(9)
C8 0.084(12) 0.085(12) 0.069(11) 0.044(10) -0.014(9) -0.039(10)
C9 0.127(15) 0.082(12) 0.046(9) 0.032(9) -0.032(10) -0.027(11)
C10 0.077(12) 0.064(10) 0.041(8) -0.005(7) 0.003(8) -0.018(9)
C11 0.091(13) 0.066(10) 0.034(8) 0.009(7) -0.019(8) -0.012(9)
C12 0.120(15) 0.064(10) 0.059(10) 0.022(8) -0.023(10) -0.037(11)
C13 0.106(13) 0.060(9) 0.064(10) 0.002(8) 0.021(9) -0.014(9)
C14 0.095(13) 0.064(10) 0.051(9) 0.012(7) -0.006(9) -0.035(10)
C15 0.097(13) 0.056(9) 0.027(7) 0.000(6) -0.008(8) -0.019(9)
C16 0.107(13) 0.038(8) 0.034(8) -0.005(6) -0.024(8) -0.009(9)
C17 0.070(10) 0.045(8) 0.053(9) 0.013(7) 0.000(7) -0.005(8)
C18 0.072(11) 0.083(11) 0.087(12) 0.031(10) -0.014(9) -0.025(10)
C19 0.088(12) 0.060(9) 0.121(14) 0.035(10) -0.056(11) -0.031(9)
C20 0.054(10) 0.107(13) 0.060(10) -0.003(9) -0.019(8) -0.009(9)
C21 0.077(11) 0.088(11) 0.057(9) 0.023(8) -0.022(8) -0.027(9)
C22 0.083(11) 0.059(9) 0.045(8) -0.001(7) -0.011(8) -0.014(8)
C23 0.078(11) 0.061(9) 0.042(8) 0.011(7) 0.001(7) -0.013(8)
C24 0.109(13) 0.068(10) 0.049(9) 0.006(8) -0.006(9) -0.033(10)
C25 0.100(13) 0.069(10) 0.054(9) 0.003(8) -0.039(9) -0.034(9)
C26 0.082(12) 0.076(11) 0.096(13) 0.012(9) -0.035(10) -0.036(10)
C27 0.077(11) 0.057(9) 0.037(8) 0.000(7) -0.010(7) 0.002(8)
C28 0.093(13) 0.105(13) 0.065(11) 0.004(9) -0.017(9) -0.047(11)
C29 0.133(17) 0.106(13) 0.059(11) 0.033(10) -0.004(11) -0.054(13)
C30 0.108(14) 0.091(12) 0.068(11) 0.016(9) -0.030(10) -0.032(11)
C31 0.086(11) 0.048(8) 0.052(9) 0.013(7) -0.019(8) -0.018(8)
C32 0.120(13) 0.076(10) 0.037(8) 0.007(7) -0.030(8) -0.047(10)
C33 0.085(11) 0.056(9) 0.049(9) 0.018(7) -0.011(8) -0.017(9)
C34 0.100(13) 0.089(11) 0.051(9) 0.010(8) 0.007(9) -0.040(11)
C35 0.108(14) 0.138(16) 0.060(11) -0.004(10) -0.019(10) -0.061(13)
C36 0.134(17) 0.147(17) 0.113(16) 0.033(14) -0.035(13) -0.091(16)
C37 0.098(14) 0.104(13) 0.080(13) 0.025(10) -0.023(10) -0.033(11)
C38 0.075(11) 0.076(10) 0.062(10) 0.004(8) -0.015(8) -0.029(9)
C39 0.093(12) 0.051(9) 0.052(9) 0.005(7) 0.011(8) -0.013(9)
C40 0.145(16) 0.081(11) 0.054(10) 0.027(8) -0.024(10) -0.058(11)
C41 0.111(13) 0.077(10) 0.034(8) -0.001(7) 0.012(8) -0.041(10)
C42 0.075(10) 0.073(9) 0.027(7) 0.001(6) -0.012(7) -0.025(9)
C43 0.107(13) 0.047(8) 0.032(7) 0.011(6) -0.023(8) -0.023(8)
C44 0.071(10) 0.050(8) 0.054(9) 0.006(7) -0.019(8) -0.022(8)
C45 0.065(10) 0.080(10) 0.060(9) 0.011(8) -0.019(8) -0.018(9)
C46 0.103(13) 0.062(10) 0.064(10) 0.026(8) -0.004(9) -0.037(10)
C47 0.109(14) 0.058(9) 0.050(9) 0.014(7) -0.016(9) -0.041(10)
C48 0.085(12) 0.058(9) 0.043(8) -0.011(7) 0.000(8) -0.031(9)
C49 0.067(10) 0.077(10) 0.065(10) 0.011(8) -0.036(8) -0.017(9)
C50 0.095(12) 0.045(8) 0.070(10) 0.013(7) -0.026(9) -0.015(8)
C51 0.104(13) 0.064(10) 0.080(11) -0.002(9) -0.022(10) -0.033(10)
C52 0.088(11) 0.067(9) 0.046(8) 0.012(7) -0.028(8) -0.036(9)
C53 0.095(12) 0.048(9) 0.054(9) 0.005(7) -0.025(8) -0.014(8)
C54 0.078(11) 0.049(8) 0.065(9) 0.014(7) -0.011(8) -0.035(8)
C55 0.089(12) 0.067(10) 0.062(10) 0.001(8) -0.019(8) -0.032(9)
C56 0.107(14) 0.090(12) 0.068(11) 0.023(10) -0.042(11) -0.034(11)
C57 0.099(14) 0.093(13) 0.084(13) 0.027(11) -0.043(11) -0.042(12)
C58 0.079(12) 0.087(12) 0.061(10) 0.038(9) -0.023(9) -0.031(10)
C59 0.069(11) 0.065(10) 0.063(10) 0.019(8) 0.002(8) 0.002(8)
C60 0.123(15) 0.064(11) 0.066(11) 0.024(9) -0.004(10) -0.008(10)
C61 0.143(16) 0.067(11) 0.049(10) 0.002(8) -0.024(10) -0.023(11)
C62 0.119(15) 0.065(11) 0.052(10) -0.011(8) -0.017(9) -0.003(10)
C63 0.077(11) 0.061(10) 0.076(11) -0.001(9) -0.013(9) -0.011(9)
C64 0.074(11) 0.039(8) 0.069(10) 0.004(7) -0.001(8) 0.008(8)
C65 0.15(2) 0.15(2) 0.053(12) 0.013(12) -0.010(12) -0.053(17)
C66 0.18(2) 0.110(15) 0.071(13) -0.002(11) -0.039(13) -0.038(15)
C67 0.35(4) 0.125(19) 0.13(2) 0.035(15) -0.05(2) -0.13(2)
C68 0.19(3) 0.15(2) 0.11(2) -0.032(16) 0.014(18) -0.10(2)
C69 0.20(3) 0.14(2) 0.12(2) 0.027(17) -0.027(18) -0.038(19)
C70 0.10(2) 0.32(4) 0.24(4) -0.06(3) 0.10(2) -0.04(2)
C71 0.15(3) 0.22(3) 0.21(3) -0.05(2) -0.07(2) -0.05(2)
C72 0.221(16) 0.226(16) 0.219(16) 0.016(10) -0.018(10) -0.054(10)
C73 0.18(3) 0.23(3) 0.20(3) -0.03(2) -0.05(2) -0.11(2)
N1 0.076(9) 0.051(7) 0.058(8) 0.026(6) -0.022(7) -0.019(7)
N2 0.099(10) 0.058(8) 0.043(7) 0.013(6) -0.009(7) -0.023(8)
N3 0.095(9) 0.054(7) 0.034(6) 0.015(5) -0.010(6) -0.024(7)
N4 0.089(9) 0.045(6) 0.046(7) 0.007(5) -0.005(6) -0.027(7)
N5 0.087(10) 0.084(9) 0.064(8) 0.025(7) -0.037(7) -0.031(8)
N6 0.117(12) 0.054(8) 0.069(9) 0.018(7) -0.032(8) -0.032(8)
N7 0.109(11) 0.077(8) 0.044(7) 0.005(6) -0.011(7) -0.038(8)
N8 0.105(10) 0.051(7) 0.038(6) 0.001(5) -0.012(6) -0.020(7)
N9 0.110(12) 0.085(10) 0.076(10) 0.020(8) -0.022(9) -0.022(9)
N10 0.19(2) 0.135(15) 0.092(13) 0.022(11) -0.020(13) -0.084(16)
N11 0.14(2) 0.21(2) 0.21(3) 0.04(2) -0.059(18) -0.018(18)
O1 0.096(8) 0.088(7) 0.074(7) 0.042(6) -0.019(6) -0.019(7)
O2 0.067(7) 0.053(6) 0.057(6) 0.020(5) -0.014(5) 0.004(5)
O3 0.084(8) 0.061(6) 0.060(6) 0.023(5) -0.025(6) -0.015(6)
O4 0.076(7) 0.064(6) 0.050(6) 0.015(5) -0.004(5) -0.018(5)
O5 0.091(7) 0.069(6) 0.055(6) 0.012(5) -0.026(5) -0.043(6)
O6 0.105(8) 0.093(7) 0.041(6) 0.010(5) -0.006(5) -0.038(7)
O7 0.092(8) 0.065(6) 0.041(5) 0.018(4) -0.010(5) -0.042(6)
O8 0.090(7) 0.066(6) 0.061(6) 0.031(5) -0.020(5) -0.027(6)
O9 0.086(7) 0.055(6) 0.058(6) 0.014(5) -0.029(5) -0.022(5)
O10 0.102(8) 0.054(5) 0.049(6) 0.010(4) -0.029(5) -0.034(6)
O11 0.075(7) 0.042(5) 0.083(7) 0.021(5) -0.018(5) -0.021(5)
O12 0.104(8) 0.066(6) 0.084(7) 0.030(6) -0.038(6) -0.031(6)
O13 0.120(9) 0.056(6) 0.054(6) 0.024(5) -0.020(6) -0.034(6)
O14 0.082(7) 0.070(6) 0.055(6) 0.017(5) -0.017(5) -0.028(6)
O15 0.100(8) 0.051(6) 0.063(6) -0.002(5) -0.029(6) -0.004(6)
O16 0.107(8) 0.057(6) 0.074(7) 0.012(5) -0.035(6) -0.014(6)
O17 0.154(12) 0.108(10) 0.100(10) 0.006(8) -0.030(9) -0.033(9)
O18 0.31(3) 0.174(18) 0.101(13) 0.000(12) 0.008(13) -0.112(19)
O19 0.21(2) 0.27(3) 0.27(3) 0.01(2) -0.060(19) -0.094(19)
O1W 0.088(7) 0.064(6) 0.051(6) -0.015(5) 0.006(5) -0.019(6)
O2W 0.127(10) 0.080(7) 0.080(8) 0.012(6) -0.026(7) -0.029(7)
O3W 0.101(8) 0.065(6) 0.099(8) 0.007(6) -0.032(7) -0.023(6)
O4W 0.211(14) 0.101(9) 0.107(10) 0.017(7) -0.063(9) -0.078(10)
O5W 0.130(10) 0.089(8) 0.086(8) 0.019(6) -0.014(7) -0.028(7)
O6W 0.182(15) 0.213(16) 0.129(13) -0.007(12) -0.069(11) -0.056(13)
O7W 0.22(2) 0.30(3) 0.23(2) 0.08(2) -0.057(17) -0.07(2)
O8W 0.354(16) 0.319(16) 0.325(16) -0.073(10) -0.038(10) -0.070(10)

loop_
_atom_type_symbol
_atom_type_description
_atom_type_scat_dispersion_real
_atom_type_scat_dispersion_imag
_atom_type_scat_source
C C 0.0033 0.0016 'International Tables Vol C Tables 4.2.6.8 and 6.1.1.4'
H H 0.0000 0.0000 'International Tables Vol C Tables 4.2.6.8 and 6.1.1.4'
N N 0.0061 0.0033 'International Tables Vol C Tables 4.2.6.8 and 6.1.1.4'
O O 0.0106 0.0060 'International Tables Vol C Tables 4.2.6.8 and 6.1.1.4'
Cu Cu 0.3201 1.2651 'International Tables Vol C Tables 4.2.6.8 and 6.1.1.4'

loop_
_geom_angle_atom_site_label_1
_geom_angle_atom_site_label_2
_geom_angle_atom_site_label_3
_geom_angle
O3 Cu1 N2 91.9(5)
O3 Cu1 O2 91.4(4)
N2 Cu1 O2 158.1(4)
O3 Cu1 N1 176.1(5)
N2 Cu1 N1 85.2(5)
O2 Cu1 N1 92.2(5)
O3 Cu1 O3W 85.8(4)
N2 Cu1 O3W 101.0(4)
O2 Cu1 O3W 100.8(4)
N1 Cu1 O3W 92.1(4)
O8 Cu2 O1 157.3(5)
O8 Cu2 O2 98.8(4)
O1 Cu2 O2 85.8(4)
O8 Cu2 O7 85.3(3)
O1 Cu2 O7 96.6(4)
O2 Cu2 O7 163.5(4)
O8 Cu2 Cu5 96.2(3)
O1 Cu2 Cu5 106.5(3)
O2 Cu2 Cu5 81.8(3)
O7 Cu2 Cu5 81.9(3)
N6 Cu3 O15 92.2(5)
N6 Cu3 N5 85.1(5)
O15 Cu3 N5 165.6(5)
N6 Cu3 O9 172.8(5)
O15 Cu3 O9 93.0(4)
N5 Cu3 O9 91.2(5)
O10 Cu4 O13 152.0(4)
O10 Cu4 O9 85.6(3)
O13 Cu4 O9 98.6(4)
O10 Cu4 O14 100.0(3)
O13 Cu4 O14 84.1(4)
O9 Cu4 O14 163.0(4)
O10 Cu4 Cu7 97.1(3)
O13 Cu4 Cu7 110.9(3)
O9 Cu4 Cu7 80.9(3)
O14 Cu4 Cu7 82.5(3)
O6 Cu5 O4 152.8(4)
O6 Cu5 O5 84.6(3)
O4 Cu5 O5 99.9(3)
O6 Cu5 O3 97.8(4)
O4 Cu5 O3 86.3(4)
O5 Cu5 O3 161.9(4)
O6 Cu5 Cu2 113.4(3)
O4 Cu5 Cu2 93.8(3)
O5 Cu5 Cu2 82.3(3)
O3 Cu5 Cu2 80.3(3)
N3 Cu6 O5 167.6(5)
N3 Cu6 N4 85.6(4)
O5 Cu6 N4 93.5(4)
N3 Cu6 O7 88.3(4)
O5 Cu6 O7 94.0(3)
N4 Cu6 O7 170.3(4)
O12 Cu7 O16 159.2(5)
O12 Cu7 O11 86.3(3)
O16 Cu7 O11 97.1(4)
O12 Cu7 O15 97.7(4)
O16 Cu7 O15 84.8(4)
O11 Cu7 O15 163.4(4)
O12 Cu7 Cu4 93.1(4)
O16 Cu7 Cu4 107.7(3)
O11 Cu7 Cu4 81.3(3)
O15 Cu7 Cu4 82.4(3)
O14 Cu8 N7 93.4(4)
O14 Cu8 N8 169.4(4)
N7 Cu8 N8 85.6(5)
O14 Cu8 O11 93.2(4)
N7 Cu8 O11 168.7(5)
N8 Cu8 O11 89.6(4)
O2 C1 C6 126.8(14)
O2 C1 C2 117.3(13)
C6 C1 C2 115.7(16)
O1 C2 C3 124.2(14)
O1 C2 C1 114.3(16)
C3 C2 C1 121.5(15)
C2 C3 C4 119.8(18)
C2 C3 H3A 120.1
C4 C3 H3A 120.1
C5 C4 C3 119.4(19)
C5 C4 H4A 120.3
C3 C4 H4A 120.3
C4 C5 C6 121.8(15)
C4 C5 H5A 119.1
C6 C5 H5A 119.1
C5 C6 C1 121.6(15)
C5 C6 C7 115.9(14)
C1 C6 C7 122.4(16)
N1 C7 C6 121.2(14)
N1 C7 H7A 119.4
C6 C7 H7A 119.4
N1 C8 C9 110.1(11)
N1 C8 H8A 109.6
C9 C8 H8A 109.6
N1 C8 H8B 109.6
C9 C8 H8B 109.6
H8A C8 H8B 108.2
N2 C9 C8 106.5(12)
N2 C9 H9A 110.4
C8 C9 H9A 110.4
N2 C9 H9B 110.4
C8 C9 H9B 110.4
H9A C9 H9B 108.6
N2 C10 C11 124.4(14)
N2 C10 H10A 117.8
C11 C10 H10A 117.8
C12 C11 C16 118.6(12)
C12 C11 C10 121.4(13)
C16 C11 C10 120.0(15)
C13 C12 C11 122.6(14)
C13 C12 H12A 118.7
C11 C12 H12A 118.7
C12 C13 C14 120.6(16)
C12 C13 H13A 119.7
C14 C13 H13A 119.7
C15 C14 C13 119.0(13)
C15 C14 C17 120.0(12)
C13 C14 C17 120.9(15)
O4 C15 C14 124.6(11)
O4 C15 C16 114.5(14)
C14 C15 C16 120.9(13)
O3 C16 C11 124.4(12)
O3 C16 C15 117.3(13)
C11 C16 C15 118.3(15)
C18 C17 C22 118.4(11)
C18 C17 C14 120.7(11)
C22 C17 C14 120.8(12)
C19 C18 C17 124.3(13)
C19 C18 H18A 117.9
C17 C18 H18A 117.9
C18 C19 C20 119.9(13)
C18 C19 H19A 120.1
C20 C19 H19A 120.1
O12 C20 C21 116.0(13)
O12 C20 C19 126.3(12)
C21 C20 C19 117.5(13)
C20 C21 O11 116.8(12)
C20 C21 C22 123.1(13)
O11 C21 C22 120.1(11)
C21 C22 C17 116.7(12)
C21 C22 C23 124.1(11)
C17 C22 C23 119.2(11)
N8 C23 C22 122.2(11)
N8 C23 H23A 118.9
C22 C23 H23A 118.9
N8 C24 C25 106.5(11)
N8 C24 H24A 110.4
C25 C24 H24A 110.4
N8 C24 H24B 110.4
C25 C24 H24B 110.4
H24A C24 H24B 108.6
N7 C25 C24 107.1(12)
N7 C25 H25A 110.3
C24 C25 H25A 110.3
N7 C25 H25B 110.3
C24 C25 H25B 110.3
H25A C25 H25B 108.6
N7 C26 C27 126.3(13)
N7 C26 H26A 116.8
C27 C26 H26A 116.8
C32 C27 C26 123.8(12)
C32 C27 C28 116.1(11)
C26 C27 C28 120.1(13)
C29 C28 C27 119.9(13)
C29 C28 H28A 120.0
C27 C28 H28A 120.1
C28 C29 C30 122.6(15)
C28 C29 H29A 118.7
C30 C29 H29A 118.7
C29 C30 C31 119.2(14)
C29 C30 H30A 120.4
C31 C30 H30A 120.4
O13 C31 C32 117.7(12)
O13 C31 C30 122.2(12)
C32 C31 C30 120.0(13)
O14 C32 C31 115.9(12)
O14 C32 C27 121.9(11)
C31 C32 C27 122.2(13)
O5 C33 C38 124.3(11)
O5 C33 C34 115.2(11)
C38 C33 C34 120.3(13)
O6 C34 C35 124.5(14)
O6 C34 C33 113.9(13)
C35 C34 C33 121.5(13)
C34 C35 C36 118.6(15)
C34 C35 H35A 120.7
C36 C35 H35A 120.7
C37 C36 C35 119.9(15)
C37 C36 H36A 120.0
C35 C36 H36A 120.0
C38 C37 C36 122.7(14)
C38 C37 H37A 118.6
C36 C37 H37A 118.6
C37 C38 C33 116.8(13)
C37 C38 C39 117.9(13)
C33 C38 C39 125.0(12)
N4 C39 C38 122.9(12)
N4 C39 H39A 118.6
C38 C39 H39A 118.6
N4 C40 C41 107.4(10)
N4 C40 H40A 110.2
C41 C40 H40A 110.2
N4 C40 H40B 110.2
C41 C40 H40B 110.2
H40A C40 H40B 108.5
N3 C41 C40 104.8(10)
N3 C41 H41A 110.8
C40 C41 H41A 110.8
N3 C41 H41B 110.8
C40 C41 H41B 110.8
H41A C41 H41B 108.9
N3 C42 C43 122.8(11)
N3 C42 H42A 118.6
C43 C42 H42A 118.6
C44 C43 C48 119.4(12)
C44 C43 C42 120.4(11)
C48 C43 C42 120.2(13)
C45 C44 C43 117.5(11)
C45 C44 C49 120.8(13)
C43 C44 C49 121.4(11)
C44 C45 C46 121.6(13)
C44 C45 H45A 119.2
C46 C45 H45A 119.2
C47 C46 C45 120.9(12)
C47 C46 H46A 119.6
C45 C46 H46A 119.6
C46 C47 O8 123.5(11)
C46 C47 C48 117.7(13)
O8 C47 C48 118.7(14)
O7 C48 C47 114.1(12)
O7 C48 C43 123.1(11)
C47 C48 C43 122.8(14)
C50 C49 C54 119.5(11)
C50 C49 C44 120.0(12)
C54 C49 C44 120.3(11)
C49 C50 C51 121.3(12)
C49 C50 H50A 119.4
C51 C50 H50A 119.4
C50 C51 C52 119.9(12)
C50 C51 H51A 120.0
C52 C51 H51A 120.0
C53 C52 C51 118.1(12)
C53 C52 C55 125.2(12)
C51 C52 C55 116.7(12)
O9 C53 C54 113.8(11)
O9 C53 C52 122.7(11)
C54 C53 C52 123.4(12)
O10 C54 C53 120.3(11)
O10 C54 C49 122.1(11)
C53 C54 C49 117.6(11)
N5 C55 C52 121.3(13)
N5 C55 H55A 119.3
C52 C55 H55A 119.3
N5 C56 C57 107.8(13)
N5 C56 H56A 110.2
C57 C56 H56A 110.2
N5 C56 H56B 110.2
C57 C56 H56B 110.2
H56A C56 H56B 108.5
N6 C57 C56 105.6(14)
N6 C57 H57A 110.6
C56 C57 H57A 110.6
N6 C57 H57B 110.6
C56 C57 H57B 110.6
H57A C57 H57B 108.7
N6 C58 C59 125.4(14)
N6 C58 H58A 117.3
C59 C58 H58A 117.3
C64 C59 C58 120.0(14)
C64 C59 C60 117.2(14)
C58 C59 C60 122.7(13)
C61 C60 C59 121.4(15)
C61 C60 H60A 119.3
C59 C60 H60A 119.3
C60 C61 C62 119.6(15)
C60 C61 H61A 120.2
C62 C61 H61A 120.2
C61 C62 C63 124.1(15)
C61 C62 H62A 118.0
C63 C62 H62A 118.0
O16 C63 C62 125.4(14)
O16 C63 C64 116.7(13)
C62 C63 C64 117.9(14)
O15 C64 C59 124.9(14)
O15 C64 C63 115.5(12)
C59 C64 C63 119.5(14)
O17 C65 N9 123.7(18)
O17 C65 H65A 118.2
N9 C65 H65A 118.2
N9 C66 H66A 109.5
N9 C66 H66B 109.5
H66A C66 H66B 109.5
N9 C66 H66C 109.5
H66A C66 H66C 109.5
H66B C66 H66C 109.5
N9 C67 H67A 109.5
N9 C67 H67B 109.5
H67A C67 H67B 109.5
N9 C67 H67C 109.5
H67A C67 H67C 109.5
H67B C67 H67C 109.5
O18 C68 N10 122(3)
O18 C68 H68A 118.9
N10 C68 H68A 118.9
N10 C69 H69A 109.5
N10 C69 H69B 109.5
H69A C69 H69B 109.5
N10 C69 H69C 109.5
H69A C69 H69C 109.5
H69B C69 H69C 109.5
N10 C70 H70A 109.5
N10 C70 H70B 109.5
H70A C70 H70B 109.5
N10 C70 H70C 109.5
H70A C70 H70C 109.5
H70B C70 H70C 109.5
O19 C71 N11 120.2(7)
O19 C71 H71A 119.9
N11 C71 H71A 119.9
N11 C72 H72A 109.5
N11 C72 H72B 109.5
H72A C72 H72B 109.5
N11 C72 H72C 109.5
H72A C72 H72C 109.5
H72B C72 H72C 109.5
N11 C73 H73A 109.5
N11 C73 H73B 109.5
H73A C73 H73B 109.5
N11 C73 H73C 109.5
H73A C73 H73C 109.5
H73B C73 H73C 109.5
C7 N1 C8 121.7(12)
C7 N1 Cu1 125.7(10)
C8 N1 Cu1 112.3(11)
C10 N2 C9 119.9(13)
C10 N2 Cu1 126.7(10)
C9 N2 Cu1 112.9(11)
C42 N3 C41 124.0(10)
C42 N3 Cu6 124.8(8)
C41 N3 Cu6 110.3(8)
C39 N4 C40 121.8(10)
C39 N4 Cu6 126.6(9)
C40 N4 Cu6 111.5(8)
C55 N5 C56 123.0(12)
C55 N5 Cu3 125.8(9)
C56 N5 Cu3 110.8(10)
C58 N6 C57 119.8(14)
C58 N6 Cu3 125.5(10)
C57 N6 Cu3 114.7(11)
C26 N7 C25 123.2(12)
C26 N7 Cu8 125.0(10)
C25 N7 Cu8 111.8(8)
C23 N8 C24 124.8(10)
C23 N8 Cu8 123.6(9)
C24 N8 Cu8 110.5(8)
C65 N9 C67 121.5(16)
C65 N9 C66 120.8(14)
C67 N9 C66 117.7(16)
C68 N10 C70 118(2)
C68 N10 C69 119(2)
C70 N10 C69 123(2)
C71 N11 C72 122.3(6)
C71 N11 C73 121.4(8)
C72 N11 C73 115.6(7)
C2 O1 Cu2 111.6(9)
C1 O2 Cu1 117.3(8)
C1 O2 Cu2 108.4(8)
Cu1 O2 Cu2 131.0(5)
C16 O3 Cu1 120.0(7)
C16 O3 Cu5 108.8(7)
Cu1 O3 Cu5 128.3(6)
C15 O4 Cu5 110.3(8)
C33 O5 Cu5 110.6(7)
C33 O5 Cu6 120.5(8)
Cu5 O5 Cu6 128.4(4)
C34 O6 Cu5 112.7(8)
C48 O7 Cu6 118.0(8)
C48 O7 Cu2 109.8(7)
Cu6 O7 Cu2 125.6(4)
C47 O8 Cu2 111.1(8)
C53 O9 Cu4 109.5(8)
C53 O9 Cu3 119.5(8)
Cu4 O9 Cu3 127.8(5)
C54 O10 Cu4 108.1(7)
C21 O11 Cu7 107.8(7)
C21 O11 Cu8 116.4(8)
Cu7 O11 Cu8 128.7(4)
C20 O12 Cu7 111.6(8)
C31 O13 Cu4 109.2(7)
C32 O14 Cu8 124.3(7)
C32 O14 Cu4 109.2(7)
Cu8 O14 Cu4 126.4(4)
C64 O15 Cu3 120.9(8)
C64 O15 Cu7 109.5(8)
Cu3 O15 Cu7 128.0(5)
C63 O16 Cu7 110.9(8)

loop_
_geom_bond_atom_site_label_1
_geom_bond_atom_site_label_2
_geom_bond_distance
Cu1 O3 1.904(9)
Cu1 N2 1.905(12)
Cu1 O2 1.905(9)
Cu1 N1 1.931(11)
Cu1 O3W 2.371(9)
Cu2 O8 1.851(9)
Cu2 O1 1.867(11)
Cu2 O2 1.965(8)
Cu2 O7 1.972(7)
Cu2 Cu5 3.025(3)
Cu3 N6 1.903(13)
Cu3 O15 1.913(9)
Cu3 N5 1.938(12)
Cu3 O9 1.938(9)
Cu4 O10 1.895(7)
Cu4 O13 1.909(7)
Cu4 O9 1.925(8)
Cu4 O14 1.941(8)
Cu4 Cu7 3.021(3)
Cu5 O6 1.874(9)
Cu5 O4 1.914(9)
Cu5 O5 1.922(8)
Cu5 O3 1.944(8)
Cu6 N3 1.916(10)
Cu6 O5 1.930(8)
Cu6 N4 1.933(9)
Cu6 O7 1.936(7)
Cu7 O12 1.882(8)
Cu7 O16 1.901(9)
Cu7 O11 1.906(8)
Cu7 O15 1.941(8)
Cu8 O14 1.919(8)
Cu8 N7 1.921(12)
Cu8 N8 1.937(10)
Cu8 O11 1.950(9)
C1 O2 1.326(17)
C1 C6 1.397(18)
C1 C2 1.44(2)
C2 O1 1.361(17)
C2 C3 1.39(2)
C3 C4 1.40(2)
C3 H3A 0.9300
C4 C5 1.36(2)
C4 H4A 0.9300
C5 C6 1.39(2)
C5 H5A 0.9300
C6 C7 1.465(19)
C7 N1 1.270(17)
C7 H7A 0.9300
C8 N1 1.484(16)
C8 C9 1.50(2)
C8 H8A 0.9700
C8 H8B 0.9700
C9 N2 1.491(15)
C9 H9A 0.9700
C9 H9B 0.9700
C10 N2 1.243(16)
C10 C11 1.468(18)
C10 H10A 0.9300
C11 C12 1.39(2)
C11 C16 1.441(18)
C12 C13 1.382(18)
C12 H12A 0.9300
C13 C14 1.415(17)
C13 H13A 0.9300
C14 C15 1.394(19)
C14 C17 1.484(17)
C15 O4 1.370(15)
C15 C16 1.452(17)
C16 O3 1.350(16)
C17 C18 1.368(17)
C17 C22 1.431(16)
C18 C19 1.330(17)
C18 H18A 0.9300
C19 C20 1.424(18)
C19 H19A 0.9300
C20 O12 1.347(15)
C20 C21 1.366(17)
C21 O11 1.405(14)
C21 C22 1.423(16)
C22 C23 1.448(17)
C23 N8 1.277(14)
C23 H23A 0.9300
C24 N8 1.490(16)
C24 C25 1.507(19)
C24 H24A 0.9700
C24 H24B 0.9700
C25 N7 1.502(14)
C25 H25A 0.9700
C25 H25B 0.9700
C26 N7 1.257(16)
C26 C27 1.438(17)
C26 H26A 0.9300
C27 C32 1.409(17)
C27 C28 1.438(17)
C28 C29 1.345(18)
C28 H28A 0.9300
C29 C30 1.372(19)
C29 H29A 0.9300
C30 C31 1.381(18)
C30 H30A 0.9300
C31 O13 1.350(14)
C31 C32 1.362(16)
C32 O14 1.348(14)
C33 O5 1.350(14)
C33 C38 1.414(16)
C33 C34 1.435(17)
C34 O6 1.343(14)
C34 C35 1.362(18)
C35 C36 1.42(2)
C35 H35A 0.9300
C36 C37 1.40(2)
C36 H36A 0.9300
C37 C38 1.394(18)
C37 H37A 0.9300
C38 C39 1.434(17)
C39 N4 1.251(15)
C39 H39A 0.9300
C40 N4 1.478(14)
C40 C41 1.517(18)
C40 H40A 0.9700
C40 H40B 0.9700
C41 N3 1.512(14)
C41 H41A 0.9700
C41 H41B 0.9700
C42 N3 1.273(14)
C42 C43 1.465(16)
C42 H42A 0.9300
C43 C44 1.395(17)
C43 C48 1.407(16)
C44 C45 1.384(16)
C44 C49 1.490(16)
C45 C46 1.425(17)
C45 H45A 0.9300
C46 C47 1.350(18)
C46 H46A 0.9300
C47 O8 1.359(15)
C47 C48 1.385(16)
C48 O7 1.347(14)
C49 C50 1.396(16)
C49 C54 1.449(17)
C50 C51 1.408(17)
C50 H50A 0.9300
C51 C52 1.414(17)
C51 H51A 0.9300
C52 C53 1.410(16)
C52 C55 1.428(17)
C53 O9 1.345(14)
C53 C54 1.386(16)
C54 O10 1.319(13)
C55 N5 1.301(17)
C55 H55A 0.9300
C56 N5 1.485(16)
C56 C57 1.54(2)
C56 H56A 0.9700
C56 H56B 0.9700
C57 N6 1.462(16)
C57 H57A 0.9700
C57 H57B 0.9700
C58 N6 1.258(18)
C58 C59 1.469(19)
C58 H58A 0.9300
C59 C64 1.411(17)
C59 C60 1.48(2)
C60 C61 1.310(19)
C60 H60A 0.9300
C61 C62 1.371(19)
C61 H61A 0.9300
C62 C63 1.374(19)
C62 H62A 0.9300
C63 O16 1.326(15)
C63 C64 1.418(18)
C64 O15 1.343(15)
C65 O17 1.245(18)
C65 N9 1.33(2)
C65 H65A 0.9300
C66 N9 1.433(17)
C66 H66A 0.9600
C66 H66B 0.9600
C66 H66C 0.9600
C67 N9 1.354(18)
C67 H67A 0.9600
C67 H67B 0.9600
C67 H67C 0.9600
C68 O18 1.27(3)
C68 N10 1.39(2)
C68 H68A 0.9300
C69 N10 1.48(2)
C69 H69A 0.9600
C69 H69B 0.9600
C69 H69C 0.9600
C70 N10 1.46(3)
C70 H70A 0.9600
C70 H70B 0.9600
C70 H70C 0.9600
C71 O19 1.272(9)
C71 N11 1.397(7)
C71 H71A 0.9300
C72 N11 1.470(8)
C72 H72A 0.9600
C72 H72B 0.9600
C72 H72C 0.9600
C73 N11 1.474(8)
C73 H73A 0.9600
C73 H73B 0.9600
C73 H73C 0.9600
